data_7062969
loop_
_publ_author_name
'Sturner, Michelle A.'
'Thomas, Isla D.'
'Owusu-Koramoah, Joshua E.'
'Reynolds, Todd M.'
'Berry, Steven M.'
'Butcher, Raymond J.'
'Bebout, Deborah C.'

_publ_section_title
;
 Aggregation behavior of group 12 complexes of a tripodal mixed
 NS(thiolato) donor ligand
;
_journal_issue 6
_journal_name_full 'New Journal of Chemistry'
_journal_page_first 2547
_journal_page_last 2557
_journal_paper_doi 10.1039/D3NJ05532A
_journal_volume 48
_journal_year 2024
_chemical_formula_moiety 'C14 H16 Cl Hg N3 S'
_chemical_formula_sum 'C14 H16 Cl Hg N3 S'
_chemical_formula_weight 494.40
_chemical_name_systematic
;         
(bis(2-Pyridylmethyl)amino)ethanethiolato-N,N',N",S)mercury(ii) chloride
;
_space_group_crystal_system monoclinic
_space_group_IT_number 14
_space_group_name_Hall '-P 2ybc'
_space_group_name_H-M_alt 'P 1 21/c 1'
_atom_sites_solution_hydrogens geom
_atom_sites_solution_primary direct
_atom_sites_solution_secondary difmap
_audit_creation_method SHELXL-2019/3
_audit_update_record
;
2023-12-01 deposited with the CCDC.	2024-01-08 downloaded from the CCDC.
;
_cell_angle_alpha 90
_cell_angle_beta 96.284(2)
_cell_angle_gamma 90
_cell_formula_units_Z 4
_cell_length_a 12.5678(13)
_cell_length_b 7.6751(8)
_cell_length_c 16.4006(18)
_cell_measurement_reflns_used 5372
_cell_measurement_temperature 103(2)
_cell_measurement_theta_max 20.187
_cell_measurement_theta_min 2.332
_cell_volume 1572.5(3)
_computing_cell_refinement 'Bruker SMART'
_computing_data_collection 'Bruker SMART'
_computing_data_reduction 'Bruker SHELXTL'
_computing_molecular_graphics 'Bruker SHELXTL'
_computing_publication_material 'Bruker SHELXTL'
_computing_structure_refinement 'SHELXL-2019/2 (Sheldrick, 2019)'
_computing_structure_solution 'SHELXS-97 (Sheldrick, 1990)'
_diffrn_ambient_temperature 103(2)
_diffrn_measured_fraction_theta_full 0.996
_diffrn_measured_fraction_theta_max 0.951
_diffrn_measurement_device_type 'CCD area detector'
_diffrn_measurement_method 'phi and omega scans'
_diffrn_radiation_type MoK\a
_diffrn_radiation_wavelength 0.71073
_diffrn_reflns_av_R_equivalents 0.0423
_diffrn_reflns_av_unetI/netI 0.0314
_diffrn_reflns_Laue_measured_fraction_full 0.996
_diffrn_reflns_Laue_measured_fraction_max 0.951
_diffrn_reflns_limit_h_max 15
_diffrn_reflns_limit_h_min -16
_diffrn_reflns_limit_k_max 9
_diffrn_reflns_limit_k_min -10
_diffrn_reflns_limit_l_max 21
_diffrn_reflns_limit_l_min -19
_diffrn_reflns_number 11184
_diffrn_reflns_point_group_measured_fraction_full 0.996
_diffrn_reflns_point_group_measured_fraction_max 0.951
_diffrn_reflns_theta_full 25.242
_diffrn_reflns_theta_max 28.387
_diffrn_reflns_theta_min 1.630
_exptl_absorpt_coefficient_mu 10.083
_exptl_absorpt_correction_T_max 0.75365
_exptl_absorpt_correction_T_min 0.25436
_exptl_absorpt_correction_type multi-scan
_exptl_absorpt_process_details 'Sadabs (Sheldrick, 1996)'
_exptl_crystal_colour colorless
_exptl_crystal_density_diffrn 2.088
_exptl_crystal_density_method 'not measured'
_exptl_crystal_description 'triangular plate'
_exptl_crystal_F_000 936
_exptl_crystal_recrystallization_method 'Re-crystallisation from solvent: Methanol/Acetonitrile/Triethylamine'
_exptl_crystal_size_max 0.48
_exptl_crystal_size_mid 0.48
_exptl_crystal_size_min 0.12
_refine_diff_density_max 1.100
_refine_diff_density_min -1.041
_refine_diff_density_rms 0.143
_refine_ls_extinction_method none
_refine_ls_goodness_of_fit_ref 1.106
_refine_ls_hydrogen_treatment constr
_refine_ls_matrix_type full
_refine_ls_number_parameters 181
_refine_ls_number_reflns 3746
_refine_ls_number_restraints 0
_refine_ls_restrained_S_all 1.106
_refine_ls_R_factor_all 0.0324
_refine_ls_R_factor_gt 0.0275
_refine_ls_shift/su_max 0.001
_refine_ls_shift/su_mean 0.000
_refine_ls_structure_factor_coef Fsqd
_refine_ls_weighting_details 'w=1/[\s^2^(Fo^2^)+(0.0192P)^2^+5.7451P] where P=(Fo^2^+2Fc^2^)/3'
_refine_ls_weighting_scheme calc
_refine_ls_wR_factor_gt 0.0578
_refine_ls_wR_factor_ref 0.0593
_reflns_Friedel_coverage 0.000
_reflns_number_gt 3426
_reflns_number_total 3746
_reflns_threshold_expression 'I > 2\s(I)'
_cod_data_source_file d3nj05532a2.cif
_cod_data_source_block hgbmpsm
_cod_depositor_comments 'Adding full bibliography for 7062968--7062971.cif.'
_cod_original_sg_symbol_H-M 'P 21/c'
_cod_database_code 7062969
_shelx_space_group_comment
;
The symmetry employed for this shelxl refinement is uniquely defined
by the following loop, which should always be used as a source of
symmetry information in preference to the above space-group names.
They are only intended as comments.
;

loop_
_space_group_symop_operation_xyz
'x, y, z'
'-x, y+1/2, -z+1/2'
'-x, -y, -z'
'x, -y-1/2, z-1/2'

loop_
_atom_site_label
_atom_site_type_symbol
_atom_site_fract_x
_atom_site_fract_y
_atom_site_fract_z
_atom_site_U_iso_or_equiv
_atom_site_adp_type
_atom_site_occupancy
_atom_site_site_symmetry_order
_atom_site_calc_flag
_atom_site_refinement_flags_posn
_atom_site_refinement_flags_adp
_atom_site_refinement_flags_occupancy
_atom_site_disorder_assembly
_atom_site_disorder_group
Hg Hg 0.76348(2) 0.77187(2) 0.08763(2) 0.01767(6) Uani 1 1 d . . . . .
Cl Cl 0.70476(9) 0.61788(14) -0.04094(7) 0.0257(2) Uani 1 1 d . . . . .
S S 0.84629(9) 0.67724(14) 0.22030(7) 0.0231(2) Uani 1 1 d . . . . .
N N 0.7632(3) 1.0735(4) 0.1655(2) 0.0165(7) Uani 1 1 d . . . . .
N1A N 0.5779(3) 0.8848(5) 0.0976(2) 0.0219(8) Uani 1 1 d . . . . .
N1B N 0.8489(3) 1.0107(4) 0.0164(2) 0.0173(7) Uani 1 1 d . . . . .
C1 C 0.8629(3) 0.8876(6) 0.2742(3) 0.0195(8) Uani 1 1 d . . . . .
H1A H 0.867961 0.865590 0.333956 0.023 Uiso 1 1 calc R U . . .
H1B H 0.931484 0.940018 0.262305 0.023 Uiso 1 1 calc R U . . .
C1A C 0.4940(4) 0.7745(6) 0.0873(3) 0.0243(9) Uani 1 1 d . . . . .
H1AA H 0.502159 0.667121 0.059906 0.029 Uiso 1 1 calc R U . . .
C2A C 0.3958(4) 0.8120(6) 0.1154(3) 0.0260(9) Uani 1 1 d . . . . .
H2AA H 0.337472 0.733158 0.105942 0.031 Uiso 1 1 calc R U . . .
C3A C 0.3849(4) 0.9671(6) 0.1576(3) 0.0273(10) Uani 1 1 d . . . . .
H3AA H 0.319777 0.993954 0.179221 0.033 Uiso 1 1 calc R U . . .
C4A C 0.4709(4) 1.0823(6) 0.1675(3) 0.0253(9) Uani 1 1 d . . . . .
H4AA H 0.465019 1.189631 0.195567 0.030 Uiso 1 1 calc R U . . .
C5A C 0.5658(3) 1.0379(5) 0.1357(3) 0.0199(8) Uani 1 1 d . . . . .
C6A C 0.6604(3) 1.1618(5) 0.1405(3) 0.0212(8) Uani 1 1 d . . . . .
H6AA H 0.663413 1.216821 0.086242 0.025 Uiso 1 1 calc R U . . .
H6AB H 0.649817 1.255353 0.180427 0.025 Uiso 1 1 calc R U . . .
C1B C 0.8682(3) 0.9906(5) -0.0621(3) 0.0192(8) Uani 1 1 d . . . . .
H1BA H 0.851394 0.882383 -0.088492 0.023 Uiso 1 1 calc R U . . .
C2 C 0.7733(3) 1.0196(6) 0.2517(3) 0.0198(8) Uani 1 1 d . . . . .
H2A H 0.704584 0.968191 0.263963 0.024 Uiso 1 1 calc R U . . .
H2B H 0.786813 1.124130 0.286750 0.024 Uiso 1 1 calc R U . . .
C2B C 0.9120(3) 1.1231(6) -0.1061(3) 0.0208(9) Uani 1 1 d . . . . .
H2BA H 0.927962 1.104058 -0.160629 0.025 Uiso 1 1 calc R U . . .
C3B C 0.9316(4) 1.2836(6) -0.0683(3) 0.0223(9) Uani 1 1 d . . . . .
H3BA H 0.960402 1.376816 -0.097049 0.027 Uiso 1 1 calc R U . . .
C4B C 0.9088(3) 1.3066(5) 0.0121(3) 0.0216(9) Uani 1 1 d . . . . .
H4BA H 0.919881 1.416399 0.038345 0.026 Uiso 1 1 calc R U . . .
C5B C 0.8691(3) 1.1651(5) 0.0539(3) 0.0175(8) Uani 1 1 d . . . . .
C6B C 0.8539(3) 1.1794(5) 0.1440(3) 0.0194(8) Uani 1 1 d . . . . .
H6BA H 0.920140 1.140756 0.177364 0.023 Uiso 1 1 calc R U . . .
H6BB H 0.841400 1.302886 0.157618 0.023 Uiso 1 1 calc R U . . .

loop_
_atom_site_aniso_label
_atom_site_aniso_U_11
_atom_site_aniso_U_22
_atom_site_aniso_U_33
_atom_site_aniso_U_23
_atom_site_aniso_U_13
_atom_site_aniso_U_12
Hg 0.01731(8) 0.01781(8) 0.01802(9) -0.00146(6) 0.00248(6) -0.00051(6)
Cl 0.0283(6) 0.0245(5) 0.0238(6) -0.0078(4) 0.0013(4) -0.0005(4)
S 0.0269(6) 0.0211(5) 0.0213(6) 0.0032(4) 0.0030(4) 0.0007(4)
N 0.0136(16) 0.0211(16) 0.0147(18) -0.0017(13) 0.0008(13) -0.0006(13)
N1A 0.0172(17) 0.0271(18) 0.022(2) -0.0043(15) 0.0025(14) 0.0015(14)
N1B 0.0159(17) 0.0167(15) 0.0192(19) 0.0008(13) 0.0013(14) -0.0005(13)
C1 0.017(2) 0.027(2) 0.014(2) -0.0018(16) -0.0031(16) -0.0025(16)
C1A 0.019(2) 0.027(2) 0.027(2) -0.0072(18) -0.0012(17) -0.0014(17)
C2A 0.019(2) 0.034(2) 0.025(2) -0.0006(19) -0.0024(17) -0.0023(18)
C3A 0.016(2) 0.040(3) 0.026(3) 0.001(2) 0.0040(18) 0.0061(19)
C4A 0.018(2) 0.030(2) 0.027(3) -0.0077(19) -0.0025(18) 0.0060(17)
C5A 0.016(2) 0.0227(19) 0.021(2) -0.0020(16) -0.0005(16) 0.0007(16)
C6A 0.019(2) 0.0204(18) 0.024(2) -0.0050(17) 0.0000(17) 0.0011(16)
C1B 0.017(2) 0.0201(19) 0.021(2) -0.0001(16) 0.0044(16) 0.0017(16)
C2 0.019(2) 0.025(2) 0.015(2) -0.0032(16) 0.0007(16) -0.0018(16)
C2B 0.0145(19) 0.028(2) 0.020(2) 0.0014(17) 0.0032(16) 0.0000(16)
C3B 0.019(2) 0.026(2) 0.022(2) 0.0091(17) -0.0016(16) -0.0045(16)
C4B 0.018(2) 0.0152(18) 0.030(2) 0.0012(17) -0.0019(17) -0.0032(15)
C5B 0.0125(18) 0.0188(18) 0.021(2) 0.0014(16) 0.0012(15) 0.0007(15)
C6B 0.019(2) 0.0195(18) 0.020(2) -0.0032(16) 0.0013(16) -0.0048(16)

loop_
_atom_type_symbol
_atom_type_description
_atom_type_scat_dispersion_real
_atom_type_scat_dispersion_imag
_atom_type_scat_source
C C 0.0033 0.0016 'International Tables Vol C Tables 4.2.6.8 and 6.1.1.4'
H H 0.0000 0.0000 'International Tables Vol C Tables 4.2.6.8 and 6.1.1.4'
N N 0.0061 0.0033 'International Tables Vol C Tables 4.2.6.8 and 6.1.1.4'
S S 0.1246 0.1234 'International Tables Vol C Tables 4.2.6.8 and 6.1.1.4'
Cl Cl 0.1484 0.1585 'International Tables Vol C Tables 4.2.6.8 and 6.1.1.4'
Hg Hg -2.3894 9.2266 'International Tables Vol C Tables 4.2.6.8 and 6.1.1.4'

loop_
_geom_angle_atom_site_label_1
_geom_angle_atom_site_label_2
_geom_angle_atom_site_label_3
_geom_angle
_geom_angle_site_symmetry_1
_geom_angle_site_symmetry_3
_geom_angle_publ_flag
S Hg Cl 133.34(4) . . ?
S Hg N1B 118.68(9) . . ?
Cl Hg N1B 93.22(9) . . ?
S Hg N1A 110.88(9) . . ?
Cl Hg N1A 91.60(9) . . ?
N1B Hg N1A 103.22(12) . . ?
S Hg N 81.46(8) . . ?
Cl Hg N 144.97(8) . . ?
N1B Hg N 66.65(11) . . ?
N1A Hg N 67.42(11) . . ?
C1 S Hg 100.57(14) . . ?
C2 N C6B 113.5(3) . . ?
C2 N C6A 112.2(3) . . ?
C6B N C6A 110.9(3) . . ?
C2 N Hg 102.4(2) . . ?
C6B N Hg 109.0(2) . . ?
C6A N Hg 108.4(2) . . ?
C1A N1A C5A 118.6(4) . . ?
C1A N1A Hg 119.7(3) . . ?
C5A N1A Hg 118.9(3) . . ?
C1B N1B C5B 119.5(4) . . ?
C1B N1B Hg 119.9(3) . . ?
C5B N1B Hg 120.4(3) . . ?
C2 C1 S 115.1(3) . . ?
C2 C1 H1A 108.5 . . ?
S C1 H1A 108.5 . . ?
C2 C1 H1B 108.5 . . ?
S C1 H1B 108.5 . . ?
H1A C1 H1B 107.5 . . ?
N1A C1A C2A 122.5(4) . . ?
N1A C1A H1AA 118.7 . . ?
C2A C1A H1AA 118.7 . . ?
C3A C2A C1A 118.7(4) . . ?
C3A C2A H2AA 120.7 . . ?
C1A C2A H2AA 120.7 . . ?
C2A C3A C4A 119.0(4) . . ?
C2A C3A H3AA 120.5 . . ?
C4A C3A H3AA 120.5 . . ?
C3A C4A C5A 119.0(4) . . ?
C3A C4A H4AA 120.5 . . ?
C5A C4A H4AA 120.5 . . ?
N1A C5A C4A 122.0(4) . . ?
N1A C5A C6A 116.3(4) . . ?
C4A C5A C6A 121.6(4) . . ?
N C6A C5A 112.6(3) . . ?
N C6A H6AA 109.1 . . ?
C5A C6A H6AA 109.1 . . ?
N C6A H6AB 109.1 . . ?
C5A C6A H6AB 109.1 . . ?
H6AA C6A H6AB 107.8 . . ?
N1B C1B C2B 122.3(4) . . ?
N1B C1B H1BA 118.8 . . ?
C2B C1B H1BA 118.8 . . ?
N C2 C1 113.7(3) . . ?
N C2 H2A 108.8 . . ?
C1 C2 H2A 108.8 . . ?
N C2 H2B 108.8 . . ?
C1 C2 H2B 108.8 . . ?
H2A C2 H2B 107.7 . . ?
C3B C2B C1B 118.5(4) . . ?
C3B C2B H2BA 120.8 . . ?
C1B C2B H2BA 120.8 . . ?
C2B C3B C4B 119.3(4) . . ?
C2B C3B H3BA 120.3 . . ?
C4B C3B H3BA 120.3 . . ?
C3B C4B C5B 119.1(4) . . ?
C3B C4B H4BA 120.5 . . ?
C5B C4B H4BA 120.5 . . ?
N1B C5B C4B 121.1(4) . . ?
N1B C5B C6B 118.1(4) . . ?
C4B C5B C6B 120.7(4) . . ?
N C6B C5B 112.1(3) . . ?
N C6B H6BA 109.2 . . ?
C5B C6B H6BA 109.2 . . ?
N C6B H6BB 109.2 . . ?
C5B C6B H6BB 109.2 . . ?
H6BA C6B H6BB 107.9 . . ?

loop_
_geom_bond_atom_site_label_1
_geom_bond_atom_site_label_2
_geom_bond_distance
_geom_bond_site_symmetry_2
_geom_bond_publ_flag
Hg S 2.4185(12) . ?
Hg Cl 2.4592(11) . ?
Hg N1B 2.480(3) . ?
Hg N1A 2.511(4) . ?
Hg N 2.644(3) . ?
S C1 1.841(4) . ?
N C2 1.466(6) . ?
N C6B 1.473(5) . ?
N C6A 1.476(5) . ?
N1A C1A 1.348(6) . ?
N1A C5A 1.348(5) . ?
N1B C1B 1.345(5) . ?
N1B C5B 1.346(5) . ?
C1 C2 1.529(6) . ?
C1 H1A 0.9900 . ?
C1 H1B 0.9900 . ?
C1A C2A 1.394(6) . ?
C1A H1AA 0.9500 . ?
C2A C3A 1.391(7) . ?
C2A H2AA 0.9500 . ?
C3A C4A 1.392(7) . ?
C3A H3AA 0.9500 . ?
C4A C5A 1.395(6) . ?
C4A H4AA 0.9500 . ?
C5A C6A 1.518(6) . ?
C6A H6AA 0.9900 . ?
C6A H6AB 0.9900 . ?
C1B C2B 1.394(6) . ?
C1B H1BA 0.9500 . ?
C2 H2A 0.9900 . ?
C2 H2B 0.9900 . ?
C2B C3B 1.389(6) . ?
C2B H2BA 0.9500 . ?
C3B C4B 1.390(7) . ?
C3B H3BA 0.9500 . ?
C4B C5B 1.405(6) . ?
C4B H4BA 0.9500 . ?
C5B C6B 1.515(6) . ?
C6B H6BA 0.9900 . ?
C6B H6BB 0.9900 . ?

loop_
_geom_hbond_atom_site_label_D
_geom_hbond_atom_site_label_H
_geom_hbond_atom_site_label_A
_geom_hbond_distance_DH
_geom_hbond_distance_HA
_geom_hbond_distance_DA
_geom_hbond_angle_DHA
_geom_hbond_site_symmetry_A
_geom_hbond_publ_flag
C2A H2AA Cl 0.95 2.92 3.693(5) 138.8 3_665 yes
C1B H1BA Cl 0.95 2.91 3.561(4) 127.2 . yes
C2B H2BA S 0.95 3.01 3.687(5) 128.9 4_575 yes

loop_
_geom_torsion_atom_site_label_1
_geom_torsion_atom_site_label_2
_geom_torsion_atom_site_label_3
_geom_torsion_atom_site_label_4
_geom_torsion
_geom_torsion_site_symmetry_1
_geom_torsion_site_symmetry_2
_geom_torsion_site_symmetry_3
_geom_torsion_site_symmetry_4
_geom_torsion_publ_flag
Hg S C1 C2 35.4(3) . . . . ?
C5A N1A C1A C2A -0.7(7) . . . . ?
Hg N1A C1A C2A 160.2(4) . . . . ?
N1A C1A C2A C3A -1.8(7) . . . . ?
C1A C2A C3A C4A 2.4(7) . . . . ?
C2A C3A C4A C5A -0.7(7) . . . . ?
C1A N1A C5A C4A 2.6(7) . . . . ?
Hg N1A C5A C4A -158.5(4) . . . . ?
C1A N1A C5A C6A -176.1(4) . . . . ?
Hg N1A C5A C6A 22.8(5) . . . . ?
C3A C4A C5A N1A -1.8(7) . . . . ?
C3A C4A C5A C6A 176.7(4) . . . . ?
C2 N C6A C5A -70.4(4) . . . . ?
C6B N C6A C5A 161.6(4) . . . . ?
Hg N C6A C5A 41.9(4) . . . . ?
N1A C5A C6A N -45.4(5) . . . . ?
C4A C5A C6A N 136.0(4) . . . . ?
C5B N1B C1B C2B 2.1(6) . . . . ?
Hg N1B C1B C2B 177.3(3) . . . . ?
C6B N C2 C1 -68.7(4) . . . . ?
C6A N C2 C1 164.7(3) . . . . ?
Hg N C2 C1 48.7(4) . . . . ?
S C1 C2 N -62.7(4) . . . . ?
N1B C1B C2B C3B -3.0(6) . . . . ?
C1B C2B C3B C4B 1.0(6) . . . . ?
C2B C3B C4B C5B 1.8(6) . . . . ?
C1B N1B C5B C4B 0.8(6) . . . . ?
Hg N1B C5B C4B -174.4(3) . . . . ?
C1B N1B C5B C6B -175.7(4) . . . . ?
Hg N1B C5B C6B 9.0(5) . . . . ?
C3B C4B C5B N1B -2.7(6) . . . . ?
C3B C4B C5B C6B 173.7(4) . . . . ?
C2 N C6B C5B 154.1(3) . . . . ?
C6A N C6B C5B -78.6(4) . . . . ?
Hg N C6B C5B 40.7(4) . . . . ?
N1B C5B C6B N -35.4(5) . . . . ?
C4B C5B C6B N 148.1(4) . . . . ?
